data_7159699
loop_
_publ_author_name
'Kobayashi, Kazuki'
'Kasakura, Nozomi'
'Kikukawa, Seiya'
'Matsumoto, Shota'
'Karasawa, Satoru'
'Hata, Takeshi'

_publ_section_title
;
 Facile preparation of polycyclic halogen-substituted 1,2,3-triazoles by
 using intramolecular Huisgen cycloaddition.
;
_journal_issue 48
_journal_name_full 'Organic &amp; biomolecular chemistry'
_journal_page_first 9610
_journal_page_last 9615
_journal_paper_doi 10.1039/d3ob01283b
_journal_volume 21
_journal_year 2023
_chemical_formula_moiety 'C9 H6 Br N3'
_chemical_formula_sum 'C9 H6 Br N3'
_chemical_formula_weight 236.08
_space_group_crystal_system monoclinic
_space_group_IT_number 14
_space_group_name_Hall '-P 2yn'
_space_group_name_H-M_alt 'P 1 21/n 1'
_atom_sites_solution_hydrogens geom
_atom_sites_solution_primary dual
_audit_creation_date 2021-11-26
_audit_creation_method
;
Olex2 1.3-ac4
(compiled 2020.11.27 svn.r5f609507 for Rigaku Oxford Diffraction, GUI svn.r6214)
;
_audit_update_record
;
2023-03-17 deposited with the CCDC.	2023-10-27 downloaded from the CCDC.
;
_cell_angle_alpha 90
_cell_angle_beta 101.904(11)
_cell_angle_gamma 90
_cell_formula_units_Z 4
_cell_length_a 4.1549(5)
_cell_length_b 25.864(2)
_cell_length_c 8.0655(9)
_cell_measurement_reflns_used 6423
_cell_measurement_temperature 90
_cell_measurement_theta_max 75.2320
_cell_measurement_theta_min 3.3930
_cell_volume 848.10(16)
_computing_cell_refinement 'CrysAlisPro 1.171.41.93a (Rigaku OD, 2020)'
_computing_data_collection 'CrysAlisPro 1.171.41.93a (Rigaku OD, 2020)'
_computing_data_reduction 'CrysAlisPro 1.171.41.93a (Rigaku OD, 2020)'
_computing_molecular_graphics 'Olex2 1.3-ac4 (Dolomanov et al., 2009)'
_computing_publication_material 'Olex2 1.3-ac4 (Dolomanov et al., 2009)'
_computing_structure_refinement 'SHELXL 2018/3 (Sheldrick, 2015)'
_computing_structure_solution 'SHELXT 2018/2 (Sheldrick, 2018)'
_diffrn_ambient_temperature 90
_diffrn_detector 'Hybrid Pixel Array Detector'
_diffrn_detector_area_resol_mean 10.0000
_diffrn_detector_type HyPix
_diffrn_measured_fraction_theta_full 0.993
_diffrn_measured_fraction_theta_max 0.938
_diffrn_measurement_details
;
List of Runs (angles in degrees, time in seconds):

  # Type    Start    End  Width  t~exp~   \w     \q     \k     \f   Frames
#--------------------------------------------------------------------------
  1  \w    -91.00 -61.00   0.50    5.00    --  -46.45 134.00 148.00   60
  2  \w   -172.00 -98.00   0.50   10.00    -- -102.00  -1.00 135.00  148
  3  \w   -174.00 -81.00   0.50   10.00    -- -102.00-134.00  80.00  186
  4  \w   -168.00 -97.00   0.50   10.00    -- -102.00-132.00 -10.00  142
  5  \w    -16.00  11.00   0.50    5.00    --  -46.45  19.00 -90.00   54
  6  \w    -22.00  27.00   0.50    5.00    --  -46.45  19.00-180.00   98
  7  \w    -27.00  27.00   0.50    5.00    --   46.45 -19.00-180.00  108
  8  \w     38.00  70.00   0.50   10.00    --  104.61 -61.00 -60.00   64
  9  \w     37.00  72.00   0.50   10.00    --  104.61 -61.00  30.00   70
 10  \w     48.00  73.00   0.50   10.00    --  104.61 -61.00 120.00   50
 11  \w    -67.00 -39.00   0.50   10.00    -- -102.00  61.00-180.00   56
 12  \w    -54.00 -28.00   0.50    5.00    --  -46.45 -66.00  36.76   52
 13  \w   -103.00 -72.00   0.50    5.00    --  -46.45 -37.00 -30.00   62
 14  \w    -66.00 -34.00   0.50    5.00    --  -46.45 -37.00  90.00   64
 15  \w   -120.00 -35.00   0.50    5.00    --  -46.45 -37.00-180.00  170
 16  \w   -114.00 -35.00   0.50    5.00    --  -46.45 -37.00-120.00  158
 17  \w    -72.00 -26.00   0.50    5.00    --  -46.45 -72.00 -84.73   92
 18  \w    -93.00 -39.00   0.50    5.00    --  -46.45 125.00  30.00  108
 19  \w    -92.00 -17.00   0.50    5.00    --  -46.45 125.00 -60.00  150
 20  \w   -101.00 -75.00   0.50    5.00    --  -46.45 -67.00 -64.79   52
 21  \w    -52.00 -25.00   0.50    5.00    --  -46.45 -73.00-150.31   54
 22  \w    -67.00 -34.00   0.50    5.00    --  -46.45 -37.00 -30.00   66
 23  \w    -74.00 -36.00   0.50    5.00    --  -46.45 -37.00  30.00   76
 24  \w    -54.00 -28.00   0.50    5.00    --  -46.45 -67.00 -64.79   52
 25  \w    -54.00 -25.00   0.50    5.00    --  -46.45 -73.00  -8.24   58
 26  \w    -53.00 -27.00   0.50    5.00    --  -46.45 -68.00 158.37   52
 27  \w     34.00  61.00   0.50    5.00    --   46.45  57.00  60.00   54
 28  \w     32.00  68.00   0.50    5.00    --   46.45  57.00 150.00   72
 29  \w     32.00  74.00   0.50    5.00    --   46.45  57.00 -90.00   84
 30  \w     25.00  80.00   0.50    5.00    --   46.45  77.00   0.00  110
 31  \w     34.00  77.00   0.50    5.00    --   46.45  57.00-150.00   86
 32  \w     25.00  76.00   0.50    5.00    --   46.45  77.00 150.00  102
 33  \w     85.00 117.00   0.50    5.00    --   46.45  57.00  60.00   64
 34  \w     24.00  76.00   0.50    5.00    --   46.45  77.00 -30.00  104
 35  \w     32.00  70.00   0.50    5.00    --   46.45  57.00 -30.00   76
 36  \w     28.00  72.00   0.50    5.00    --   46.45  68.00  85.67   88
 37  \w   -105.00 -80.00   0.50   10.00    -- -102.00 -74.00  38.82   50
 38  \w   -156.00-130.00   0.50   10.00    -- -102.00 -74.00 -58.91   52
 39  \w   -104.00 -61.00   0.50   10.00    -- -102.00  77.00 120.00   86
 40  \w   -107.00 -80.00   0.50   10.00    -- -102.00 -74.00 -58.91   54
 41  \w   -114.00 -88.00   0.50   10.00    -- -102.00 -48.00 156.76   52
 42  \w   -107.00 -81.00   0.50   10.00    -- -102.00 -72.00 170.67   52
 43  \w   -163.00-137.00   0.50   10.00    -- -102.00 -74.00  38.82   52
 44  \w   -170.00-144.00   0.50   10.00    -- -102.00 -72.00 170.67   52
 45  \w   -108.00 -82.00   0.50   10.00    -- -102.00 -70.00 160.61   52
 46  \w   -136.00 -82.00   0.50   10.00    -- -102.00 -71.00-136.49  108
 47  \w   -104.00 -78.00   0.50   10.00    -- -102.00 -79.00-103.00   52
 48  \w   -168.00-141.00   0.50   10.00    -- -102.00 -79.00-103.00   54
 49  \w   -106.00 -79.00   0.50   10.00    -- -102.00 -76.00  95.18   54
 50  \w   -174.00-127.00   0.50   10.00    -- -102.00 -77.00-120.00   94
 51  \w   -104.00 -78.00   0.50   10.00    -- -102.00 -79.00 -47.87   52
 52  \w   -105.00 -79.00   0.50   10.00    -- -102.00 -76.00  53.90   52
 53  \w   -105.00 -79.00   0.50   10.00    -- -102.00 -77.00-176.21   52
 54  \w   -107.00 -81.00   0.50   10.00    -- -102.00 -72.00-131.36   52
 55  \w   -105.00 -80.00   0.50   10.00    -- -102.00 -74.00 130.64   50
 56  \w   -106.00 -80.00   0.50   10.00    -- -102.00 -75.00 -19.80   52
 57  \w   -114.00 -78.00   0.50   10.00    -- -102.00 -79.00-148.47   72
 58  \w   -127.00 -79.00   0.50   10.00    -- -102.00 -78.00 105.40   96
 59  \w   -140.00 -80.00   0.50   10.00    -- -102.00 -77.00  -5.64  120
 60  \w   -173.00 -78.00   0.50   10.00    -- -102.00 -79.00 -93.66  190
 61  \w   -104.00 -78.00   0.50   10.00    -- -102.00 -79.00 -82.72   52
 62  \w   -107.00 -79.00   0.50   10.00    -- -102.00 -77.00 120.00   56
 63  \w   -175.00-147.00   0.50   10.00    -- -102.00 -74.00 130.64   56
 64  \w   -105.00 -79.00   0.50   10.00    -- -102.00 -77.00  47.96   52
 65  \w   -108.00 -82.00   0.50   10.00    -- -102.00 -69.00  66.78   52
 66  \w   -105.00 -79.00   0.50   10.00    -- -102.00 -76.00 -25.23   52
 67  \w   -104.00 -78.00   0.50   10.00    -- -102.00 -79.00  29.99   52
 68  \w   -175.00 -82.00   0.50   10.00    -- -102.00 -69.00  -1.64  186
 69  \w   -104.00 -78.00   0.50   10.00    -- -102.00 -79.00 113.61   52
 70  \w   -175.00-135.00   0.50   10.00    -- -102.00 -74.00 142.75   80
 71  \w   -105.00 -79.00   0.50   10.00    -- -102.00 -77.00  90.00   52
 72  \w   -104.00 -78.00   0.50   10.00    -- -102.00 -79.00 -32.34   52
 73  \w   -103.00 -78.00   0.50   10.00    -- -102.00  77.00-150.00   50
 74  \w   -105.00 -78.00   0.50   10.00    -- -102.00 -80.00   3.08   54
 75  \w   -105.00 -79.00   0.50   10.00    -- -102.00 -77.00 -58.88   52
 76  \w   -174.00 -80.00   0.50   10.00    -- -102.00 -74.00 -16.14  188
 77  \w   -130.00 -80.00   0.50   10.00    -- -102.00 -75.00 -42.04  100
 78  \w   -105.00 -79.00   0.50   10.00    -- -102.00 -77.00  35.35   52
 79  \w   -160.00 -82.00   0.50   10.00    -- -102.00 -69.00  71.42  156
 80  \w   -105.00 -79.00   0.50   10.00    -- -102.00 -76.00  16.65   52
 81  \w   -105.00 -79.00   0.50   10.00    -- -102.00 -76.00 154.17   52
 82  \w   -173.00-128.00   0.50   10.00    -- -102.00 -76.00 154.17   90
 83  \w   -105.00 -79.00   0.50   10.00    -- -102.00 -76.00 137.95   52
 84  \w   -105.00 -79.00   0.50   10.00    -- -102.00 -76.00 159.53   52
 85  \w   -105.00 -79.00   0.50   10.00    -- -102.00 -77.00  22.08   52
 86  \w   -144.00-118.00   0.50   10.00    -- -102.00 -76.00  16.65   52
 87  \w   -173.00 -80.00   0.50   10.00    -- -102.00 -75.00 113.04  186
 88  \w   -170.00 -79.00   0.50   10.00    -- -102.00 -76.00 -71.68  182
 89  \w   -138.00 -88.00   0.50   10.00    -- -102.00 -53.00-102.91  100
 90  \w   -104.00 -78.00   0.50   10.00    -- -102.00 -79.00-110.93   52
 91  \w   -175.00 -81.00   0.50   10.00    -- -102.00 -72.00  61.09  188
 92  \w   -105.00 -79.00   0.50   10.00    -- -102.00 -77.00 -30.00   52
 93  \w   -105.00 -79.00   0.50   10.00    -- -102.00 -77.00  60.00   52
 94  \w   -106.00 -79.00   0.50   10.00    -- -102.00 -77.00-120.00   54
 95  \w   -111.00 -79.00   0.50   10.00    -- -102.00 -77.00-138.93   64
 96  \w   -105.00 -79.00   0.50   10.00    -- -102.00 -76.00 125.40   52
 97  \w   -106.00 -80.00   0.50   10.00    -- -102.00 -74.00 142.75   52
 98  \w   -106.00 -80.00   0.50   10.00    -- -102.00 -74.00-162.47   52
 99  \w     41.00  89.00   0.50   10.00    --  104.61 -94.00-120.00   96
100  \w     34.00  86.00   0.50   10.00    --  104.61 -94.00 -30.00  104
101  \w     54.00 104.00   0.50   10.00    --  104.61 -94.00 -90.00  100
102  \w     62.00 105.00   0.50   10.00    --  104.61 -94.00-180.00   86
103  \w     33.00  58.00   0.50   10.00    --  104.61 -94.00-180.00   50
104  \w     32.00  94.00   0.50   10.00    --  104.61 -94.00   0.00  124
;
_diffrn_measurement_device 'four-circle diffractometer'
_diffrn_measurement_device_type 'XtaLAB Synergy R, DW system, HyPix'
_diffrn_measurement_method '\w scans'
_diffrn_orient_matrix_type 'CrysAlisPro convention (1999,Acta A55,543-557)'
_diffrn_orient_matrix_UB_11 -0.0625900000
_diffrn_orient_matrix_UB_12 -0.0247426000
_diffrn_orient_matrix_UB_13 -0.1774847000
_diffrn_orient_matrix_UB_21 -0.0271802000
_diffrn_orient_matrix_UB_22 0.0542449000
_diffrn_orient_matrix_UB_23 -0.0806073000
_diffrn_orient_matrix_UB_31 0.3724234000
_diffrn_orient_matrix_UB_32 -0.0000557000
_diffrn_orient_matrix_UB_33 0.0043847000
_diffrn_radiation_monochromator mirror
_diffrn_radiation_probe x-ray
_diffrn_radiation_type 'Cu K\a'
_diffrn_radiation_wavelength 1.54184
_diffrn_reflns_av_R_equivalents 0.2096
_diffrn_reflns_av_unetI/netI 0.0784
_diffrn_reflns_Laue_measured_fraction_full 0.993
_diffrn_reflns_Laue_measured_fraction_max 0.938
_diffrn_reflns_limit_h_max 4
_diffrn_reflns_limit_h_min -4
_diffrn_reflns_limit_k_max 32
_diffrn_reflns_limit_k_min -31
_diffrn_reflns_limit_l_max 10
_diffrn_reflns_limit_l_min -10
_diffrn_reflns_number 15988
_diffrn_reflns_point_group_measured_fraction_full 0.993
_diffrn_reflns_point_group_measured_fraction_max 0.938
_diffrn_reflns_theta_full 67.684
_diffrn_reflns_theta_max 76.537
_diffrn_reflns_theta_min 3.418
_diffrn_source 'Rotating-anode X-ray tube'
_diffrn_source_type 'Rigaku (Cu) X-ray Source'
_exptl_absorpt_coefficient_mu 6.194
_exptl_absorpt_correction_T_max 1.00000
_exptl_absorpt_correction_T_min 0.10906
_exptl_absorpt_correction_type multi-scan
_exptl_absorpt_process_details
;
CrysAlisPro 1.171.41.93a (Rigaku Oxford Diffraction, 2020)
Empirical absorption correction using spherical harmonics,
implemented in SCALE3 ABSPACK scaling algorithm.
;
_exptl_crystal_colour 'clear light colourless'
_exptl_crystal_colour_lustre clear
_exptl_crystal_colour_modifier light
_exptl_crystal_colour_primary colourless
_exptl_crystal_density_diffrn 1.849
_exptl_crystal_description needle
_exptl_crystal_F_000 464
_exptl_crystal_size_max 0.159
_exptl_crystal_size_mid 0.04
_exptl_crystal_size_min 0.019
_refine_diff_density_max 3.611
_refine_diff_density_min -1.513
_refine_diff_density_rms 0.322
_refine_ls_extinction_method none
_refine_ls_goodness_of_fit_ref 1.311
_refine_ls_hydrogen_treatment constr
_refine_ls_matrix_type full
_refine_ls_number_parameters 118
_refine_ls_number_reflns 1666
_refine_ls_number_restraints 0
_refine_ls_restrained_S_all 1.311
_refine_ls_R_factor_all 0.1433
_refine_ls_R_factor_gt 0.1178
_refine_ls_shift/su_max 0.000
_refine_ls_shift/su_mean 0.000
_refine_ls_structure_factor_coef Fsqd
_refine_ls_weighting_details 'w=1/[\s^2^(Fo^2^)+(0.2000P)^2^] where P=(Fo^2^+2Fc^2^)/3'
_refine_ls_weighting_scheme calc
_refine_ls_wR_factor_gt 0.2942
_refine_ls_wR_factor_ref 0.3278
_reflns_Friedel_coverage 0.000
_reflns_number_gt 1278
_reflns_number_total 1666
_reflns_threshold_expression 'I > 2\s(I)'
_cod_data_source_file d3ob01283b2.cif
_cod_data_source_block ta1_2_autored
_cod_depositor_comments 'Adding full bibliography for 7159699--7159701.cif.'
_cod_original_cell_volume 848.11(16)
_cod_database_code 7159699
_shelx_shelxl_version_number 2018/3
_chemical_oxdiff_formula C9H7Br2N3
_shelx_space_group_comment
;
The symmetry employed for this shelxl refinement is uniquely defined
by the following loop, which should always be used as a source of
symmetry information in preference to the above space-group names.
They are only intended as comments.
;
_shelx_estimated_absorpt_t_max 0.891
_shelx_estimated_absorpt_t_min 0.439
_reflns_odcompleteness_completeness 99.29
_reflns_odcompleteness_iscentric 1
_reflns_odcompleteness_theta 66.97
_olex2_refinement_description
;
1. Fixed Uiso
 At 1.2 times of:
  All C(H) groups, All C(H,H) groups
2.a Secondary CH2 refined with riding coordinates:
 C00D(H00A,H00D)
2.b Aromatic/amide H refined with riding coordinates:
 C008(H008), C009(H009), C00B(H00B), C00C(H00C)
;
_olex2_submission_special_instructions 'No special instructions were received'
_oxdiff_exptl_absorpt_empirical_details
;
Empirical correction (ABSPACK) includes:
- Absorption correction using spherical harmonics
- Frame scaling
;
_oxdiff_exptl_absorpt_empirical_full_max 8.566
_oxdiff_exptl_absorpt_empirical_full_min 0.160

loop_
_space_group_symop_operation_xyz
'x, y, z'
'-x+1/2, y+1/2, -z+1/2'
'-x, -y, -z'
'x-1/2, -y-1/2, z-1/2'

loop_
_atom_site_label
_atom_site_type_symbol
_atom_site_fract_x
_atom_site_fract_y
_atom_site_fract_z
_atom_site_U_iso_or_equiv
_atom_site_adp_type
_atom_site_occupancy
_atom_site_site_symmetry_order
_atom_site_calc_flag
_atom_site_refinement_flags_posn
_atom_site_refinement_flags_adp
_atom_site_refinement_flags_occupancy
_atom_site_disorder_assembly
_atom_site_disorder_group
Br01 Br 0.5459(2) 0.44942(3) 0.15860(11) 0.0483(6) Uani 1 1 d . . . . .
N002 N 0.3720(18) 0.3143(3) 0.3577(9) 0.0460(17) Uani 1 1 d . . . . .
N003 N 0.5727(17) 0.3396(3) 0.1470(9) 0.052(2) Uani 1 1 d . . . . .
N4 N 0.5052(19) 0.2976(3) 0.2279(10) 0.0514(19) Uani 1 1 d . . . . .
C005 C 0.153(2) 0.3336(3) 0.5893(12) 0.048(2) Uani 1 1 d . . . . .
C006 C 0.3490(19) 0.3664(3) 0.3644(12) 0.0416(18) Uani 1 1 d . . . . .
C007 C 0.481(2) 0.3819(3) 0.2283(10) 0.0424(19) Uani 1 1 d . . . . .
C008 C 0.136(2) 0.4275(3) 0.5722(12) 0.046(2) Uani 1 1 d . . . . .
H008 H 0.174487 0.459054 0.519140 0.055 Uiso 1 1 calc R U . . .
C009 C 0.003(2) 0.4272(4) 0.7185(13) 0.048(2) Uani 1 1 d . . . . .
H009 H -0.052244 0.459215 0.763192 0.058 Uiso 1 1 calc R U . . .
C00A C 0.209(2) 0.3804(3) 0.5079(11) 0.045(2) Uani 1 1 d . . . . .
C00B C -0.050(2) 0.3827(4) 0.7989(13) 0.048(2) Uani 1 1 d . . . . .
H00B H -0.138668 0.384066 0.898443 0.058 Uiso 1 1 calc R U . . .
C00C C 0.026(2) 0.3344(4) 0.7343(12) 0.049(2) Uani 1 1 d . . . . .
H00C H -0.010074 0.303162 0.789754 0.058 Uiso 1 1 calc R U . . .
C00D C 0.254(2) 0.2872(3) 0.4942(11) 0.047(2) Uani 1 1 d . . . . .
H00A H 0.430500 0.266729 0.566154 0.057 Uiso 1 1 calc R U . . .
H00D H 0.064421 0.264407 0.449096 0.057 Uiso 1 1 calc R U . . .

loop_
_atom_site_aniso_label
_atom_site_aniso_U_11
_atom_site_aniso_U_22
_atom_site_aniso_U_33
_atom_site_aniso_U_23
_atom_site_aniso_U_13
_atom_site_aniso_U_12
Br01 0.0623(9) 0.0417(8) 0.0445(9) 0.0037(3) 0.0190(6) -0.0025(3)
N002 0.059(4) 0.041(4) 0.041(4) 0.002(3) 0.017(3) 0.002(3)
N003 0.064(5) 0.053(5) 0.043(5) 0.001(3) 0.019(4) -0.001(3)
N4 0.065(4) 0.045(4) 0.049(5) -0.006(4) 0.022(4) 0.002(3)
C005 0.053(4) 0.042(5) 0.050(6) 0.000(4) 0.011(4) -0.004(4)
C006 0.049(4) 0.027(4) 0.051(5) 0.001(4) 0.015(4) 0.003(3)
C007 0.055(4) 0.041(5) 0.034(4) -0.003(3) 0.015(4) -0.001(3)
C008 0.055(4) 0.031(5) 0.052(6) 0.002(4) 0.012(4) 0.005(4)
C009 0.056(5) 0.048(6) 0.043(5) -0.005(4) 0.014(4) 0.001(4)
C00A 0.047(4) 0.051(5) 0.039(5) 0.002(4) 0.013(4) -0.004(4)
C00B 0.061(5) 0.038(5) 0.049(5) 0.002(4) 0.019(4) 0.002(4)
C00C 0.054(5) 0.052(6) 0.043(5) 0.003(4) 0.019(4) -0.003(4)
C00D 0.063(5) 0.036(5) 0.047(5) 0.005(4) 0.020(4) -0.001(4)

loop_
_atom_type_symbol
_atom_type_description
_atom_type_scat_dispersion_real
_atom_type_scat_dispersion_imag
_atom_type_scat_source
C C 0.0181 0.0091 'International Tables Vol C Tables 4.2.6.8 and 6.1.1.4'
H H 0.0000 0.0000 'International Tables Vol C Tables 4.2.6.8 and 6.1.1.4'
Br Br -0.6763 1.2805 'International Tables Vol C Tables 4.2.6.8 and 6.1.1.4'
N N 0.0311 0.0180 'International Tables Vol C Tables 4.2.6.8 and 6.1.1.4'

loop_
_geom_angle_atom_site_label_1
_geom_angle_atom_site_label_2
_geom_angle_atom_site_label_3
_geom_angle
_geom_angle_site_symmetry_1
_geom_angle_site_symmetry_3
_geom_angle_publ_flag
N4 N002 C00D 132.7(7) . . ?
C006 N002 N4 113.2(7) . . ?
C006 N002 C00D 114.1(7) . . ?
N4 N003 C007 108.1(7) . . ?
N003 N4 N002 106.2(7) . . ?
C00A C005 C00D 110.5(8) . . ?
C00C C005 C00A 120.4(8) . . ?
C00C C005 C00D 129.1(8) . . ?
N002 C006 C007 102.3(7) . . ?
N002 C006 C00A 109.0(8) . . ?
C007 C006 C00A 148.7(8) . . ?
N003 C007 Br01 121.9(6) . . ?
N003 C007 C006 110.2(8) . . ?
C006 C007 Br01 127.8(6) . . ?
C009 C008 H008 121.1 . . ?
C00A C008 H008 121.1 . . ?
C00A C008 C009 117.7(8) . . ?
C008 C009 H009 118.8 . . ?
C00B C009 C008 122.5(9) . . ?
C00B C009 H009 118.8 . . ?
C005 C00A C006 106.7(8) . . ?
C008 C00A C005 120.6(9) . . ?
C008 C00A C006 132.6(9) . . ?
C009 C00B H00B 120.0 . . ?
C009 C00B C00C 120.1(9) . . ?
C00C C00B H00B 120.0 . . ?
C005 C00C C00B 118.7(8) . . ?
C005 C00C H00C 120.6 . . ?
C00B C00C H00C 120.6 . . ?
N002 C00D C005 99.7(6) . . ?
N002 C00D H00A 111.8 . . ?
N002 C00D H00D 111.8 . . ?
C005 C00D H00A 111.8 . . ?
C005 C00D H00D 111.8 . . ?
H00A C00D H00D 109.5 . . ?

loop_
_geom_bond_atom_site_label_1
_geom_bond_atom_site_label_2
_geom_bond_distance
_geom_bond_site_symmetry_2
_geom_bond_publ_flag
Br01 C007 1.872(9) . ?
N002 N4 1.353(10) . ?
N002 C006 1.352(10) . ?
N002 C00D 1.472(10) . ?
N003 N4 1.329(11) . ?
N003 C007 1.368(11) . ?
C005 C00A 1.420(12) . ?
C005 C00C 1.380(15) . ?
C005 C00D 1.529(12) . ?
C006 C007 1.383(12) . ?
C006 C00A 1.445(13) . ?
C008 H008 0.9500 . ?
C008 C009 1.402(14) . ?
C008 C00A 1.383(12) . ?
C009 H009 0.9500 . ?
C009 C00B 1.361(13) . ?
C00B H00B 0.9500 . ?
C00B C00C 1.413(13) . ?
C00C H00C 0.9500 . ?
C00D H00A 0.9900 . ?
C00D H00D 0.9900 . ?

loop_
_geom_torsion_atom_site_label_1
_geom_torsion_atom_site_label_2
_geom_torsion_atom_site_label_3
_geom_torsion_atom_site_label_4
_geom_torsion
_geom_torsion_site_symmetry_1
_geom_torsion_site_symmetry_2
_geom_torsion_site_symmetry_3
_geom_torsion_site_symmetry_4
_geom_torsion_publ_flag
N002 C006 C007 Br01 -177.9(6) . . . . ?
N002 C006 C007 N003 0.5(9) . . . . ?
N002 C006 C00A C005 0.9(9) . . . . ?
N002 C006 C00A C008 179.4(9) . . . . ?
N4 N002 C006 C007 -0.4(9) . . . . ?
N4 N002 C006 C00A -179.2(7) . . . . ?
N4 N002 C00D C005 178.3(8) . . . . ?
N4 N003 C007 Br01 178.1(5) . . . . ?
N4 N003 C007 C006 -0.4(10) . . . . ?
C006 N002 N4 N003 0.2(9) . . . . ?
C006 N002 C00D C005 -0.3(9) . . . . ?
C007 N003 N4 N002 0.2(9) . . . . ?
C007 C006 C00A C005 -176.9(13) . . . . ?
C007 C006 C00A C008 2(2) . . . . ?
C008 C009 C00B C00C -0.7(15) . . . . ?
C009 C008 C00A C005 -0.7(14) . . . . ?
C009 C008 C00A C006 -179.0(9) . . . . ?
C009 C00B C00C C005 -0.2(14) . . . . ?
C00A C005 C00C C00B 0.6(14) . . . . ?
C00A C005 C00D N002 0.9(9) . . . . ?
C00A C006 C007 Br01 0.0(19) . . . . ?
C00A C006 C007 N003 178.4(12) . . . . ?
C00A C008 C009 C00B 1.1(15) . . . . ?
C00C C005 C00A C006 178.6(8) . . . . ?
C00C C005 C00A C008 -0.1(14) . . . . ?
C00C C005 C00D N002 -178.8(9) . . . . ?
C00D N002 N4 N003 -178.5(8) . . . . ?
C00D N002 C006 C007 178.5(7) . . . . ?
C00D N002 C006 C00A -0.3(9) . . . . ?
C00D C005 C00A C006 -1.2(10) . . . . ?
C00D C005 C00A C008 -179.8(7) . . . . ?
C00D C005 C00C C00B -179.8(8) . . . . ?
